data_1572768
loop_
_publ_author_name
'Zhang, Chonghe'
'Gilliard, Jr, Robert J'
'Cummins, Christopher C.'

_publ_section_title
;
 Arene extrusion as an approach to reductive elimination at boron:
 implication of carbene-ligated haloborylene as a transient reactive
 intermediate.
;
_journal_issue 43
_journal_name_full 'Chemical science'
_journal_page_first 17873
_journal_page_last 17880
_journal_paper_doi 10.1039/d4sc05524a
_journal_volume 15
_journal_year 2024
_chemical_formula_moiety 'C35 H53 B Br N, C H2 Cl2'
_chemical_formula_sum 'C36 H55 B Br Cl2 N'
_chemical_formula_weight 663.43
_space_group_crystal_system monoclinic
_space_group_IT_number 14
_space_group_name_Hall '-P 2ybc'
_space_group_name_H-M_alt 'P 1 21/c 1'
_atom_sites_solution_hydrogens mixed
_atom_sites_solution_primary iterative
_audit_creation_date 2023-09-25
_audit_creation_method
;
Olex2 1.5
(compiled 2023.08.24 svn.re1ec1418 for OlexSys, GUI svn.r6817)
;
_audit_update_record
;
2023-09-26 deposited with the CCDC.	2024-10-02 downloaded from the CCDC.
;
_cell_angle_alpha 90
_cell_angle_beta 91.539(2)
_cell_angle_gamma 90
_cell_formula_units_Z 4
_cell_length_a 14.0779(6)
_cell_length_b 12.7663(6)
_cell_length_c 20.0966(10)
_cell_measurement_reflns_used 9787
_cell_measurement_temperature 100.00
_cell_measurement_theta_max 32.044
_cell_measurement_theta_min 2.397
_cell_volume 3610.5(3)
_computing_cell_refinement 'SAINT V8.38A (Bruker, 2018)'
_computing_data_reduction 'SAINT V8.38A (Bruker, 2018)'
_computing_molecular_graphics 'Olex2 1.5 (Dolomanov et al., 2009)'
_computing_publication_material 'Olex2 1.5 (Dolomanov et al., 2009)'
_computing_structure_refinement 'XL  (Sheldrick, 2008)'
_computing_structure_solution 'olex2.solve 1.5 (Bourhis et al., 2015)'
_diffrn_ambient_temperature 100.00
_diffrn_measured_fraction_theta_full 1.000
_diffrn_measured_fraction_theta_max 1.000
_diffrn_measurement_device_type 'Bruker APEX-II CCD'
_diffrn_measurement_method '\f and \w scans'
_diffrn_radiation_type MoK\a
_diffrn_radiation_wavelength 0.71073
_diffrn_reflns_av_R_equivalents 0.0335
_diffrn_reflns_av_unetI/netI 0.0109
_diffrn_reflns_Laue_measured_fraction_full 1.000
_diffrn_reflns_Laue_measured_fraction_max 1.000
_diffrn_reflns_limit_h_max 20
_diffrn_reflns_limit_h_min -19
_diffrn_reflns_limit_k_max 18
_diffrn_reflns_limit_k_min -18
_diffrn_reflns_limit_l_max 29
_diffrn_reflns_limit_l_min -29
_diffrn_reflns_number 283352
_diffrn_reflns_point_group_measured_fraction_full 1.000
_diffrn_reflns_point_group_measured_fraction_max 1.000
_diffrn_reflns_theta_full 25.242
_diffrn_reflns_theta_max 30.999
_diffrn_reflns_theta_min 1.447
_diffrn_source_current 1.4
_diffrn_source_power 0.07
_diffrn_source_voltage 50.0
_diffrn_standards_number 0
_exptl_absorpt_coefficient_mu 1.311
_exptl_absorpt_correction_T_max 0.7463
_exptl_absorpt_correction_T_min 0.6604
_exptl_absorpt_correction_type multi-scan
_exptl_absorpt_process_details
;
SADABS-2016/2 (Bruker,2016/2) was used for absorption correction.
wR2(int) was 0.1359 before and 0.0548 after correction.
The Ratio of minimum to maximum transmission is 0.8849.
The \l/2 correction factor is Not present.
;
_exptl_crystal_colour colourless
_exptl_crystal_colour_primary colourless
_exptl_crystal_density_diffrn 1.220
_exptl_crystal_description block
_exptl_crystal_F_000 1408
_exptl_crystal_size_max 0.12
_exptl_crystal_size_mid 0.09
_exptl_crystal_size_min 0.03
_refine_diff_density_max 1.664
_refine_diff_density_min -2.290
_refine_diff_density_rms 0.166
_refine_ls_extinction_method none
_refine_ls_goodness_of_fit_ref 1.072
_refine_ls_hydrogen_treatment mixed
_refine_ls_matrix_type full
_refine_ls_number_parameters 385
_refine_ls_number_reflns 11523
_refine_ls_number_restraints 1
_refine_ls_restrained_S_all 1.072
_refine_ls_R_factor_all 0.0669
_refine_ls_R_factor_gt 0.0617
_refine_ls_shift/su_max 0.001
_refine_ls_shift/su_mean 0.000
_refine_ls_structure_factor_coef Fsqd
_refine_ls_weighting_details 'w=1/[\s^2^(Fo^2^)+(0.1473P)^2^+6.5485P] where P=(Fo^2^+2Fc^2^)/3'
_refine_ls_weighting_scheme calc
_refine_ls_wR_factor_gt 0.2129
_refine_ls_wR_factor_ref 0.2197
_reflns_Friedel_coverage 0.000
_reflns_number_gt 10368
_reflns_number_total 11523
_reflns_threshold_expression 'I > 2\s(I)'
_cod_data_source_file d4sc05524a3.cif
_cod_data_source_block 9
_cod_depositor_comments 'Adding full bibliography for 1572763--1572772.cif.'
_cod_database_code 1572768
_shelx_shelxl_version_number 2019/1
_shelx_space_group_comment
;
The symmetry employed for this shelxl refinement is uniquely defined
by the following loop, which should always be used as a source of
symmetry information in preference to the above space-group names.
They are only intended as comments.
;
_olex2_refinement_description
;
1. Fixed Uiso
 At 1.2 times of:
  All C(H) groups, All C(H,H) groups
 At 1.5 times of:
  All C(H,H,H) groups
2. Rigid bond restraints
 Br1, B1
 with sigma for 1-2 distances of 0.01 and sigma for 1-3 distances of 0.02
3. Uiso/Uaniso restraints and constraints
Br1 \\sim B1: within 2A with sigma of 0.01 and sigma for terminal atoms of 0.02
within 2A
4.a Ternary CH refined with riding coordinates:
 C36(H36), C16(H16)
4.b Secondary CH2 refined with riding coordinates:
 C26(H26A,H26B), C24(H24A,H24B), C28(H28A,H28B), C6(H6A,H6B), C25(H25A,H25B),
 C27(H27A,H27B), C22(H22A,H22B), C2(H2A,H2B)
4.c Aromatic/amide H refined with riding coordinates:
 C12(H12), C13(H13), C14(H14)
4.d Idealised Me refined as rotating group:
 C30(H30A,H30B,H30C), C21(H21A,H21B,H21C), C17(H17A,H17B,H17C), C34(H34A,H34B,
 H34C), C1(H1A,H1B,H1C), C32(H32A,H32B,H32C), C18(H18A,H18B,H18C), C20(H20A,
 H20B,H20C), C11(H11A,H11B,H11C), C33(H33A,H33B,H33C), C35(H35A,H35B,H35C)
;
_olex2_submission_special_instructions 'No special instructions were received'

loop_
_space_group_symop_operation_xyz
'x, y, z'
'-x, y+1/2, -z+1/2'
'-x, -y, -z'
'x, -y-1/2, z-1/2'

loop_
_atom_site_label
_atom_site_type_symbol
_atom_site_fract_x
_atom_site_fract_y
_atom_site_fract_z
_atom_site_U_iso_or_equiv
_atom_site_adp_type
_atom_site_occupancy
_atom_site_site_symmetry_order
_atom_site_calc_flag
_atom_site_refinement_flags_posn
_atom_site_refinement_flags_adp
_atom_site_refinement_flags_occupancy
_atom_site_disorder_assembly
_atom_site_disorder_group
Br1 Br 0.36413(2) 0.64863(2) 0.25770(2) 0.02280(10) Uani 1 1 d . U . . .
N1 N 0.33025(12) 0.89633(13) 0.35432(8) 0.0071(3) Uani 1 1 d . . . . .
C30 C 0.1420(2) 0.5697(2) 0.43395(11) 0.0197(4) Uani 1 1 d . . . . .
H30A H 0.178299 0.633528 0.425255 0.030 Uiso 1 1 calc R U . . .
H30B H 0.175794 0.527614 0.467768 0.030 Uiso 1 1 calc R U . . .
H30C H 0.079136 0.588695 0.450002 0.030 Uiso 1 1 calc R U . . .
C21 C 0.31083(19) 1.09173(18) 0.36928(12) 0.0184(4) Uani 1 1 d . . . . .
H21A H 0.332890 1.160106 0.353784 0.028 Uiso 1 1 calc R U . . .
H21B H 0.325461 1.084637 0.417014 0.028 Uiso 1 1 calc R U . . .
H21C H 0.242033 1.086145 0.361340 0.028 Uiso 1 1 calc R U . . .
C26 C 0.14224(18) 0.9529(2) 0.12659(11) 0.0185(4) Uani 1 1 d . . . . .
H26A H 0.123764 1.000602 0.089650 0.022 Uiso 1 1 calc R U . . .
H26B H 0.102673 0.888935 0.122595 0.022 Uiso 1 1 calc R U . . .
C17 C 0.15567(19) 1.0349(2) 0.48966(12) 0.0203(5) Uani 1 1 d . . . . .
H17A H 0.207671 1.085176 0.484962 0.030 Uiso 1 1 calc R U . . .
H17B H 0.148447 1.018146 0.536840 0.030 Uiso 1 1 calc R U . . .
H17C H 0.096494 1.065503 0.471732 0.030 Uiso 1 1 calc R U . . .
C34 C 0.0900(2) 0.3525(2) 0.44237(13) 0.0229(5) Uani 1 1 d . . . . .
H34A H 0.043123 0.295945 0.437840 0.034 Uiso 1 1 calc R U . . .
H34B H 0.066257 0.406184 0.472551 0.034 Uiso 1 1 calc R U . . .
H34C H 0.149954 0.324087 0.460474 0.034 Uiso 1 1 calc R U . . .
C1 C 0.60633(19) 0.8238(3) 0.41150(17) 0.0302(6) Uani 1 1 d . . . . .
H1A H 0.650710 0.798833 0.378255 0.045 Uiso 1 1 calc R U . . .
H1B H 0.628576 0.801595 0.455928 0.045 Uiso 1 1 calc R U . . .
H1C H 0.602849 0.900386 0.409855 0.045 Uiso 1 1 calc R U . . .
C19 C 0.36086(15) 1.00501(16) 0.33141(10) 0.0108(3) Uani 1 1 d . . . . .
C36 C 0.50712(16) 0.7774(2) 0.39650(12) 0.0182(4) Uani 1 1 d . . . . .
H36 H 0.487012 0.797278 0.350109 0.022 Uiso 1 1 calc R U . . .
C24 C 0.15830(15) 0.93918(16) 0.25209(10) 0.0106(3) Uani 1 1 d . . . . .
H24A H 0.118613 0.875286 0.253981 0.013 Uiso 1 1 calc R U . . .
H24B H 0.149612 0.978863 0.293813 0.013 Uiso 1 1 calc R U . . .
C3 C 0.43289(15) 0.81770(17) 0.44408(10) 0.0114(3) Uani 1 1 d . . . . .
C28 C 0.27872(16) 0.85315(16) 0.17982(10) 0.0115(4) Uani 1 1 d . . . . .
H28A H 0.346668 0.835179 0.175423 0.014 Uiso 1 1 calc R U . . .
H28B H 0.241771 0.787179 0.178080 0.014 Uiso 1 1 calc R U . . .
C4 C 0.34696(15) 0.86621(16) 0.42395(10) 0.0087(3) Uani 1 1 d . . . . .
C32 C 0.15409(18) 0.53743(18) 0.18212(10) 0.0154(4) Uani 1 1 d . . . . .
H32A H 0.193258 0.488552 0.157130 0.023 Uiso 1 1 calc R U . . .
H32B H 0.187448 0.604477 0.187049 0.023 Uiso 1 1 calc R U . . .
H32C H 0.093440 0.548446 0.158062 0.023 Uiso 1 1 calc R U . . .
C5 C 0.28703(14) 0.83894(15) 0.30873(9) 0.0072(3) Uani 1 1 d . . . . .
C6 C 0.15973(14) 0.67266(16) 0.30278(10) 0.0097(3) Uani 1 1 d . . . . .
H6A H 0.115543 0.708157 0.332940 0.012 Uiso 1 1 calc R U . . .
H6B H 0.142386 0.694777 0.256825 0.012 Uiso 1 1 calc R U . . .
C18 C 0.10037(19) 0.8535(2) 0.46314(14) 0.0219(5) Uani 1 1 d . . . . .
H18A H 0.038478 0.883173 0.449914 0.033 Uiso 1 1 calc R U . . .
H18B H 0.100414 0.835136 0.510485 0.033 Uiso 1 1 calc R U . . .
H18C H 0.112267 0.790587 0.436738 0.033 Uiso 1 1 calc R U . . .
C7 C 0.14333(14) 0.55530(16) 0.30792(9) 0.0090(3) Uani 1 1 d . . . . .
C20 C 0.46741(17) 1.0183(2) 0.34249(12) 0.0179(4) Uani 1 1 d . . . . .
H20A H 0.500801 0.961936 0.319696 0.027 Uiso 1 1 calc R U . . .
H20B H 0.482988 1.015468 0.390278 0.027 Uiso 1 1 calc R U . . .
H20C H 0.487139 1.086115 0.324639 0.027 Uiso 1 1 calc R U . . .
C8 C 0.13579(14) 0.49241(16) 0.25017(10) 0.0096(3) Uani 1 1 d . . . . .
C23 C 0.26465(14) 0.90674(16) 0.24745(9) 0.0087(3) Uani 1 1 d . . . . .
C9 C 0.11063(15) 0.38598(16) 0.25453(10) 0.0112(3) Uani 1 1 d . . . . .
C25 C 0.12449(17) 1.00633(18) 0.19304(11) 0.0145(4) Uani 1 1 d . . . . .
H25A H 0.055669 1.020428 0.196671 0.017 Uiso 1 1 calc R U . . .
H25B H 0.158203 1.074382 0.194527 0.017 Uiso 1 1 calc R U . . .
C10 C 0.09579(16) 0.33968(17) 0.31682(11) 0.0128(4) Uani 1 1 d . . . . .
C27 C 0.24701(17) 0.92355(19) 0.12146(10) 0.0161(4) Uani 1 1 d . . . . .
H27A H 0.286105 0.988012 0.121634 0.019 Uiso 1 1 calc R U . . .
H27B H 0.256894 0.886392 0.078969 0.019 Uiso 1 1 calc R U . . .
C11 C 0.0684(2) 0.22516(19) 0.32190(14) 0.0220(5) Uani 1 1 d . . . . .
H11A H -0.000950 0.218992 0.322398 0.033 Uiso 1 1 calc R U . . .
H11B H 0.096038 0.195518 0.363032 0.033 Uiso 1 1 calc R U . . .
H11C H 0.092462 0.186943 0.283559 0.033 Uiso 1 1 calc R U . . .
C29 C 0.13067(15) 0.50712(17) 0.37053(10) 0.0113(3) Uani 1 1 d . . . . .
C12 C 0.44770(17) 0.79815(19) 0.51198(11) 0.0160(4) Uani 1 1 d . . . . .
H12 H 0.505730 0.766912 0.526840 0.019 Uiso 1 1 calc R U . . .
C31 C 0.10626(16) 0.40064(17) 0.37475(11) 0.0129(4) Uani 1 1 d . . . . .
C13 C 0.38001(18) 0.82312(19) 0.55822(11) 0.0167(4) Uani 1 1 d . . . . .
H13 H 0.392056 0.810078 0.604220 0.020 Uiso 1 1 calc R U . . .
C33 C 0.09851(19) 0.32234(19) 0.19117(12) 0.0188(4) Uani 1 1 d . . . . .
H33A H 0.066407 0.364978 0.156820 0.028 Uiso 1 1 calc R U . . .
H33B H 0.060255 0.259983 0.199994 0.028 Uiso 1 1 calc R U . . .
H33C H 0.161043 0.300929 0.175748 0.028 Uiso 1 1 calc R U . . .
C14 C 0.29466(17) 0.86725(18) 0.53682(11) 0.0144(4) Uani 1 1 d . . . . .
H14 H 0.247726 0.882359 0.568528 0.017 Uiso 1 1 calc R U . . .
C35 C 0.5126(2) 0.6570(2) 0.40070(15) 0.0264(6) Uani 1 1 d . . . . .
H35A H 0.448419 0.627586 0.396325 0.040 Uiso 1 1 calc R U . . .
H35B H 0.541234 0.636542 0.443729 0.040 Uiso 1 1 calc R U . . .
H35C H 0.551517 0.630433 0.364711 0.040 Uiso 1 1 calc R U . . .
C15 C 0.27587(15) 0.89009(16) 0.46975(10) 0.0100(3) Uani 1 1 d . . . . .
C16 C 0.17829(16) 0.93427(19) 0.45111(10) 0.0138(4) Uani 1 1 d . . . . .
H16 H 0.177272 0.951453 0.402550 0.017 Uiso 1 1 calc R U . . .
C22 C 0.33268(16) 1.00117(17) 0.25733(10) 0.0125(4) Uani 1 1 d . . . . .
H22A H 0.389737 0.992184 0.230153 0.015 Uiso 1 1 calc R U . . .
H22B H 0.300425 1.066952 0.243673 0.015 Uiso 1 1 calc R U . . .
B1 B 0.26629(16) 0.71447(17) 0.32014(11) 0.0092(4) Uani 1 1 d . U . . .
H1 H 0.294(3) 0.692(3) 0.3718(18) 0.016(8) Uiso 1 1 d . . . . .
Cl2 Cl 0.43865(5) 0.32567(7) 0.29714(5) 0.0381(2) Uani 1 1 d . . . . .
Cl1 Cl 0.35996(8) 0.38989(8) 0.42420(5) 0.0465(2) Uani 1 1 d . . . . .
C2 C 0.3487(2) 0.3982(2) 0.33708(16) 0.0279(6) Uani 1 1 d . . . . .
H2A H 0.352555 0.472555 0.323446 0.034 Uiso 1 1 calc R U . . .
H2B H 0.285600 0.371161 0.322529 0.034 Uiso 1 1 calc R U . . .

loop_
_atom_site_aniso_label
_atom_site_aniso_U_11
_atom_site_aniso_U_22
_atom_site_aniso_U_33
_atom_site_aniso_U_23
_atom_site_aniso_U_13
_atom_site_aniso_U_12
Br1 0.02386(16) 0.02180(16) 0.02298(16) -0.00005(8) 0.00491(10) 0.00369(8)
N1 0.0077(7) 0.0079(7) 0.0058(6) -0.0008(5) 0.0015(5) -0.0007(5)
C30 0.0305(12) 0.0212(11) 0.0077(8) -0.0017(7) 0.0056(8) -0.0066(9)
C21 0.0275(12) 0.0100(9) 0.0179(10) -0.0034(7) 0.0075(8) -0.0019(8)
C26 0.0221(11) 0.0230(11) 0.0102(9) 0.0011(8) -0.0037(8) 0.0045(9)
C17 0.0263(12) 0.0207(11) 0.0143(9) -0.0015(8) 0.0079(8) 0.0087(9)
C34 0.0319(14) 0.0227(12) 0.0142(10) 0.0081(8) 0.0024(9) -0.0064(9)
C1 0.0099(10) 0.0485(18) 0.0322(14) 0.0001(13) -0.0022(9) 0.0027(11)
C19 0.0129(8) 0.0092(8) 0.0103(8) 0.0004(6) 0.0030(6) -0.0032(6)
C36 0.0113(9) 0.0261(11) 0.0173(9) -0.0019(8) -0.0012(7) 0.0056(8)
C24 0.0114(8) 0.0119(8) 0.0086(8) 0.0007(6) 0.0002(6) 0.0027(7)
C3 0.0096(8) 0.0132(9) 0.0113(8) -0.0008(7) -0.0025(6) -0.0004(7)
C28 0.0153(9) 0.0128(9) 0.0065(8) -0.0004(6) 0.0020(7) 0.0028(7)
C4 0.0100(8) 0.0104(8) 0.0057(7) -0.0011(6) 0.0005(6) -0.0008(6)
C32 0.0256(11) 0.0144(9) 0.0062(8) -0.0002(7) 0.0015(7) -0.0025(8)
C5 0.0066(7) 0.0094(8) 0.0057(7) -0.0015(6) 0.0018(6) 0.0004(6)
C6 0.0110(8) 0.0097(8) 0.0083(8) -0.0002(6) 0.0008(6) -0.0016(6)
C18 0.0147(10) 0.0292(13) 0.0221(11) -0.0077(9) 0.0063(9) -0.0021(8)
C7 0.0100(8) 0.0106(8) 0.0063(7) -0.0003(6) 0.0010(6) -0.0017(6)
C20 0.0148(9) 0.0209(10) 0.0180(10) 0.0005(8) 0.0007(7) -0.0089(8)
C8 0.0116(8) 0.0100(8) 0.0072(7) -0.0002(6) 0.0002(6) -0.0015(6)
C23 0.0110(8) 0.0084(8) 0.0066(7) 0.0007(6) 0.0015(6) 0.0003(6)
C9 0.0118(8) 0.0100(8) 0.0118(8) -0.0009(6) -0.0012(7) -0.0009(7)
C25 0.0176(9) 0.0144(9) 0.0115(8) 0.0025(7) -0.0008(7) 0.0053(7)
C10 0.0130(9) 0.0112(8) 0.0142(9) 0.0019(7) -0.0010(7) -0.0009(7)
C27 0.0220(10) 0.0197(10) 0.0069(8) 0.0024(7) 0.0021(7) 0.0037(8)
C11 0.0277(12) 0.0121(9) 0.0262(12) 0.0035(8) -0.0033(9) -0.0042(9)
C29 0.0137(9) 0.0132(9) 0.0071(8) 0.0003(6) 0.0021(6) -0.0022(7)
C12 0.0162(9) 0.0183(10) 0.0130(9) 0.0017(7) -0.0058(7) -0.0006(8)
C31 0.0148(9) 0.0135(9) 0.0106(8) 0.0037(7) 0.0015(7) -0.0022(7)
C13 0.0224(11) 0.0175(10) 0.0100(8) 0.0025(7) -0.0039(7) -0.0039(8)
C33 0.0261(11) 0.0132(9) 0.0168(10) -0.0050(8) -0.0036(8) -0.0036(8)
C14 0.0197(10) 0.0161(9) 0.0074(8) -0.0003(7) 0.0016(7) -0.0027(8)
C35 0.0258(13) 0.0271(13) 0.0259(13) -0.0060(10) -0.0072(10) 0.0152(10)
C15 0.0124(8) 0.0110(8) 0.0068(7) -0.0012(6) 0.0021(6) -0.0005(6)
C16 0.0141(9) 0.0188(10) 0.0087(8) -0.0019(7) 0.0040(7) 0.0041(7)
C22 0.0158(9) 0.0126(9) 0.0092(8) 0.0023(6) 0.0016(7) -0.0017(7)
B1 0.0118(9) 0.0075(8) 0.0083(8) 0.0001(7) 0.0002(7) -0.0003(7)
Cl2 0.0229(3) 0.0330(4) 0.0591(5) 0.0234(4) 0.0165(3) 0.0043(3)
Cl1 0.0525(5) 0.0466(5) 0.0391(4) -0.0019(4) -0.0221(4) 0.0217(4)
C2 0.0202(12) 0.0239(12) 0.0395(15) 0.0121(11) -0.0055(11) 0.0055(9)

loop_
_atom_type_symbol
_atom_type_description
_atom_type_scat_dispersion_real
_atom_type_scat_dispersion_imag
_atom_type_scat_source
C C 0.0033 0.0016 'International Tables Vol C Tables 4.2.6.8 and 6.1.1.4'
H H 0.0000 0.0000 'International Tables Vol C Tables 4.2.6.8 and 6.1.1.4'
B B 0.0013 0.0007 'International Tables Vol C Tables 4.2.6.8 and 6.1.1.4'
Br Br -0.2901 2.4595 'International Tables Vol C Tables 4.2.6.8 and 6.1.1.4'
Cl Cl 0.1484 0.1585 'International Tables Vol C Tables 4.2.6.8 and 6.1.1.4'
N N 0.0061 0.0033 'International Tables Vol C Tables 4.2.6.8 and 6.1.1.4'

loop_
_geom_angle_atom_site_label_1
_geom_angle_atom_site_label_2
_geom_angle_atom_site_label_3
_geom_angle
_geom_angle_site_symmetry_1
_geom_angle_site_symmetry_3
_geom_angle_publ_flag
C4 N1 C19 119.15(16) . . ?
C5 N1 C19 115.26(16) . . ?
C5 N1 C4 125.54(17) . . ?
H30A C30 H30B 109.5 . . ?
H30A C30 H30C 109.5 . . ?
H30B C30 H30C 109.5 . . ?
C29 C30 H30A 109.5 . . ?
C29 C30 H30B 109.5 . . ?
C29 C30 H30C 109.5 . . ?
H21A C21 H21B 109.5 . . ?
H21A C21 H21C 109.5 . . ?
H21B C21 H21C 109.5 . . ?
C19 C21 H21A 109.5 . . ?
C19 C21 H21B 109.5 . . ?
C19 C21 H21C 109.5 . . ?
H26A C26 H26B 108.1 . . ?
C25 C26 H26A 109.6 . . ?
C25 C26 H26B 109.6 . . ?
C25 C26 C27 110.46(19) . . ?
C27 C26 H26A 109.6 . . ?
C27 C26 H26B 109.6 . . ?
H17A C17 H17B 109.5 . . ?
H17A C17 H17C 109.5 . . ?
H17B C17 H17C 109.5 . . ?
C16 C17 H17A 109.5 . . ?
C16 C17 H17B 109.5 . . ?
C16 C17 H17C 109.5 . . ?
H34A C34 H34B 109.5 . . ?
H34A C34 H34C 109.5 . . ?
H34B C34 H34C 109.5 . . ?
C31 C34 H34A 109.5 . . ?
C31 C34 H34B 109.5 . . ?
C31 C34 H34C 109.5 . . ?
H1A C1 H1B 109.5 . . ?
H1A C1 H1C 109.5 . . ?
H1B C1 H1C 109.5 . . ?
C36 C1 H1A 109.5 . . ?
C36 C1 H1B 109.5 . . ?
C36 C1 H1C 109.5 . . ?
N1 C19 C22 101.31(15) . . ?
C21 C19 N1 111.78(17) . . ?
C21 C19 C22 113.39(19) . . ?
C20 C19 N1 110.04(17) . . ?
C20 C19 C21 108.22(19) . . ?
C20 C19 C22 112.01(18) . . ?
C1 C36 H36 108.5 . . ?
C1 C36 C35 109.2(2) . . ?
C3 C36 C1 112.4(2) . . ?
C3 C36 H36 108.5 . . ?
C3 C36 C35 109.7(2) . . ?
C35 C36 H36 108.5 . . ?
H24A C24 H24B 107.8 . . ?
C23 C24 H24A 109.1 . . ?
C23 C24 H24B 109.1 . . ?
C25 C24 H24A 109.1 . . ?
C25 C24 H24B 109.1 . . ?
C25 C24 C23 112.45(17) . . ?
C4 C3 C36 124.48(19) . . ?
C12 C3 C36 117.73(19) . . ?
C12 C3 C4 117.6(2) . . ?
H28A C28 H28B 107.9 . . ?
C23 C28 H28A 109.2 . . ?
C23 C28 H28B 109.2 . . ?
C27 C28 H28A 109.2 . . ?
C27 C28 H28B 109.2 . . ?
C27 C28 C23 111.89(17) . . ?
C3 C4 N1 120.31(18) . . ?
C3 C4 C15 121.76(18) . . ?
C15 C4 N1 117.91(18) . . ?
H32A C32 H32B 109.5 . . ?
H32A C32 H32C 109.5 . . ?
H32B C32 H32C 109.5 . . ?
C8 C32 H32A 109.5 . . ?
C8 C32 H32B 109.5 . . ?
C8 C32 H32C 109.5 . . ?
N1 C5 C23 109.15(17) . . ?
N1 C5 B1 121.83(17) . . ?
C23 C5 B1 129.00(16) . . ?
H6A C6 H6B 107.3 . . ?
C7 C6 H6A 108.1 . . ?
C7 C6 H6B 108.1 . . ?
C7 C6 B1 116.82(17) . . ?
B1 C6 H6A 108.1 . . ?
B1 C6 H6B 108.1 . . ?
H18A C18 H18B 109.5 . . ?
H18A C18 H18C 109.5 . . ?
H18B C18 H18C 109.5 . . ?
C16 C18 H18A 109.5 . . ?
C16 C18 H18B 109.5 . . ?
C16 C18 H18C 109.5 . . ?
C8 C7 C6 120.83(17) . . ?
C8 C7 C29 118.34(19) . . ?
C29 C7 C6 120.77(17) . . ?
C19 C20 H20A 109.5 . . ?
C19 C20 H20B 109.5 . . ?
C19 C20 H20C 109.5 . . ?
H20A C20 H20B 109.5 . . ?
H20A C20 H20C 109.5 . . ?
H20B C20 H20C 109.5 . . ?
C7 C8 C32 121.08(19) . . ?
C9 C8 C32 118.21(18) . . ?
C9 C8 C7 120.71(18) . . ?
C28 C23 C24 108.52(16) . . ?
C28 C23 C22 111.42(16) . . ?
C5 C23 C24 106.22(15) . . ?
C5 C23 C28 115.49(16) . . ?
C5 C23 C22 102.92(16) . . ?
C22 C23 C24 112.16(17) . . ?
C8 C9 C33 119.19(19) . . ?
C10 C9 C8 120.36(19) . . ?
C10 C9 C33 120.4(2) . . ?
C26 C25 C24 111.91(18) . . ?
C26 C25 H25A 109.2 . . ?
C26 C25 H25B 109.2 . . ?
C24 C25 H25A 109.2 . . ?
C24 C25 H25B 109.2 . . ?
H25A C25 H25B 107.9 . . ?
C9 C10 C11 120.7(2) . . ?
C31 C10 C9 119.4(2) . . ?
C31 C10 C11 120.0(2) . . ?
C26 C27 C28 110.70(18) . . ?
C26 C27 H27A 109.5 . . ?
C26 C27 H27B 109.5 . . ?
C28 C27 H27A 109.5 . . ?
C28 C27 H27B 109.5 . . ?
H27A C27 H27B 108.1 . . ?
C10 C11 H11A 109.5 . . ?
C10 C11 H11B 109.5 . . ?
C10 C11 H11C 109.5 . . ?
H11A C11 H11B 109.5 . . ?
H11A C11 H11C 109.5 . . ?
H11B C11 H11C 109.5 . . ?
C7 C29 C30 120.49(19) . . ?
C31 C29 C30 118.80(19) . . ?
C31 C29 C7 120.70(19) . . ?
C3 C12 H12 119.1 . . ?
C13 C12 C3 121.8(2) . . ?
C13 C12 H12 119.1 . . ?
C10 C31 C34 120.2(2) . . ?
C10 C31 C29 120.42(19) . . ?
C29 C31 C34 119.3(2) . . ?
C12 C13 H13 120.3 . . ?
C14 C13 C12 119.4(2) . . ?
C14 C13 H13 120.3 . . ?
C9 C33 H33A 109.5 . . ?
C9 C33 H33B 109.5 . . ?
C9 C33 H33C 109.5 . . ?
H33A C33 H33B 109.5 . . ?
H33A C33 H33C 109.5 . . ?
H33B C33 H33C 109.5 . . ?
C13 C14 H14 119.2 . . ?
C13 C14 C15 121.6(2) . . ?
C15 C14 H14 119.2 . . ?
C36 C35 H35A 109.5 . . ?
C36 C35 H35B 109.5 . . ?
C36 C35 H35C 109.5 . . ?
H35A C35 H35B 109.5 . . ?
H35A C35 H35C 109.5 . . ?
H35B C35 H35C 109.5 . . ?
C4 C15 C16 124.79(18) . . ?
C14 C15 C4 117.70(19) . . ?
C14 C15 C16 117.45(18) . . ?
C17 C16 H16 108.1 . . ?
C18 C16 C17 108.92(19) . . ?
C18 C16 H16 108.1 . . ?
C15 C16 C17 112.53(19) . . ?
C15 C16 C18 111.0(2) . . ?
C15 C16 H16 108.1 . . ?
C19 C22 C23 107.02(16) . . ?
C19 C22 H22A 110.3 . . ?
C19 C22 H22B 110.3 . . ?
C23 C22 H22A 110.3 . . ?
C23 C22 H22B 110.3 . . ?
H22A C22 H22B 108.6 . . ?
Br1 B1 H1 103.4(19) . . ?
C5 B1 Br1 100.71(13) . . ?
C5 B1 H1 108.3(19) . . ?
C6 B1 Br1 111.30(13) . . ?
C6 B1 C5 117.26(17) . . ?
C6 B1 H1 114.1(19) . . ?
Cl2 C2 H2A 109.2 . . ?
Cl2 C2 H2B 109.2 . . ?
Cl1 C2 Cl2 111.86(15) . . ?
Cl1 C2 H2A 109.2 . . ?
Cl1 C2 H2B 109.2 . . ?
H2A C2 H2B 107.9 . . ?

loop_
_geom_bond_atom_site_label_1
_geom_bond_atom_site_label_2
_geom_bond_distance
_geom_bond_site_symmetry_2
_geom_bond_publ_flag
Br1 B1 2.067(2) . ?
N1 C19 1.528(3) . ?
N1 C4 1.464(3) . ?
N1 C5 1.310(2) . ?
C30 H30A 0.9800 . ?
C30 H30B 0.9800 . ?
C30 H30C 0.9800 . ?
C30 C29 1.509(3) . ?
C21 H21A 0.9800 . ?
C21 H21B 0.9800 . ?
C21 H21C 0.9800 . ?
C21 C19 1.526(3) . ?
C26 H26A 0.9900 . ?
C26 H26B 0.9900 . ?
C26 C25 1.526(3) . ?
C26 C27 1.528(3) . ?
C17 H17A 0.9800 . ?
C17 H17B 0.9800 . ?
C17 H17C 0.9800 . ?
C17 C16 1.538(3) . ?
C34 H34A 0.9800 . ?
C34 H34B 0.9800 . ?
C34 H34C 0.9800 . ?
C34 C31 1.515(3) . ?
C1 H1A 0.9800 . ?
C1 H1B 0.9800 . ?
C1 H1C 0.9800 . ?
C1 C36 1.539(4) . ?
C19 C20 1.520(3) . ?
C19 C22 1.531(3) . ?
C36 H36 1.0000 . ?
C36 C3 1.525(3) . ?
C36 C35 1.540(4) . ?
C24 H24A 0.9900 . ?
C24 H24B 0.9900 . ?
C24 C23 1.559(3) . ?
C24 C25 1.530(3) . ?
C3 C4 1.409(3) . ?
C3 C12 1.397(3) . ?
C28 H28A 0.9900 . ?
C28 H28B 0.9900 . ?
C28 C23 1.539(3) . ?
C28 C27 1.534(3) . ?
C4 C15 1.411(3) . ?
C32 H32A 0.9800 . ?
C32 H32B 0.9800 . ?
C32 H32C 0.9800 . ?
C32 C8 1.512(3) . ?
C5 C23 1.531(3) . ?
C5 B1 1.633(3) . ?
C6 H6A 0.9900 . ?
C6 H6B 0.9900 . ?
C6 C7 1.520(3) . ?
C6 B1 1.621(3) . ?
C18 H18A 0.9800 . ?
C18 H18B 0.9800 . ?
C18 H18C 0.9800 . ?
C18 C16 1.529(4) . ?
C7 C8 1.413(3) . ?
C7 C29 1.416(3) . ?
C20 H20A 0.9800 . ?
C20 H20B 0.9800 . ?
C20 H20C 0.9800 . ?
C8 C9 1.407(3) . ?
C23 C22 1.549(3) . ?
C9 C10 1.405(3) . ?
C9 C33 1.516(3) . ?
C25 H25A 0.9900 . ?
C25 H25B 0.9900 . ?
C10 C11 1.516(3) . ?
C10 C31 1.405(3) . ?
C27 H27A 0.9900 . ?
C27 H27B 0.9900 . ?
C11 H11A 0.9800 . ?
C11 H11B 0.9800 . ?
C11 H11C 0.9800 . ?
C29 C31 1.405(3) . ?
C12 H12 0.9500 . ?
C12 C13 1.386(3) . ?
C13 H13 0.9500 . ?
C13 C14 1.385(3) . ?
C33 H33A 0.9800 . ?
C33 H33B 0.9800 . ?
C33 H33C 0.9800 . ?
C14 H14 0.9500 . ?
C14 C15 1.397(3) . ?
C35 H35A 0.9800 . ?
C35 H35B 0.9800 . ?
C35 H35C 0.9800 . ?
C15 C16 1.522(3) . ?
C16 H16 1.0000 . ?
C22 H22A 0.9900 . ?
C22 H22B 0.9900 . ?
B1 H1 1.14(4) . ?
Cl2 C2 1.777(3) . ?
Cl1 C2 1.757(3) . ?
C2 H2A 0.9900 . ?
C2 H2B 0.9900 . ?

loop_
_geom_torsion_atom_site_label_1
_geom_torsion_atom_site_label_2
_geom_torsion_atom_site_label_3
_geom_torsion_atom_site_label_4
_geom_torsion
_geom_torsion_site_symmetry_1
_geom_torsion_site_symmetry_2
_geom_torsion_site_symmetry_3
_geom_torsion_site_symmetry_4
_geom_torsion_publ_flag
N1 C19 C22 C23 15.4(2) . . . . ?
N1 C4 C15 C14 -176.02(19) . . . . ?
N1 C4 C15 C16 7.0(3) . . . . ?
N1 C5 C23 C24 -99.31(19) . . . . ?
N1 C5 C23 C28 140.35(18) . . . . ?
N1 C5 C23 C22 18.7(2) . . . . ?
N1 C5 B1 Br1 -107.39(18) . . . . ?
N1 C5 B1 C6 131.7(2) . . . . ?
C30 C29 C31 C34 1.3(3) . . . . ?
C30 C29 C31 C10 -179.5(2) . . . . ?
C21 C19 C22 C23 -104.5(2) . . . . ?
C1 C36 C3 C4 125.2(3) . . . . ?
C1 C36 C3 C12 -59.9(3) . . . . ?
C19 N1 C4 C3 -89.5(2) . . . . ?
C19 N1 C4 C15 88.7(2) . . . . ?
C19 N1 C5 C23 -9.7(2) . . . . ?
C19 N1 C5 B1 168.95(17) . . . . ?
C36 C3 C4 N1 -9.9(3) . . . . ?
C36 C3 C4 C15 172.0(2) . . . . ?
C36 C3 C12 C13 -173.9(2) . . . . ?
C24 C23 C22 C19 93.05(19) . . . . ?
C3 C4 C15 C14 2.2(3) . . . . ?
C3 C4 C15 C16 -174.8(2) . . . . ?
C3 C12 C13 C14 1.0(4) . . . . ?
C28 C23 C22 C19 -145.07(17) . . . . ?
C4 N1 C19 C21 -60.3(2) . . . . ?
C4 N1 C19 C20 60.0(2) . . . . ?
C4 N1 C19 C22 178.68(17) . . . . ?
C4 N1 C5 C23 167.63(17) . . . . ?
C4 N1 C5 B1 -13.7(3) . . . . ?
C4 C3 C12 C13 1.4(3) . . . . ?
C4 C15 C16 C17 -126.4(2) . . . . ?
C4 C15 C16 C18 111.2(2) . . . . ?
C32 C8 C9 C10 178.0(2) . . . . ?
C32 C8 C9 C33 -2.8(3) . . . . ?
C5 N1 C19 C21 117.2(2) . . . . ?
C5 N1 C19 C20 -122.5(2) . . . . ?
C5 N1 C19 C22 -3.8(2) . . . . ?
C5 N1 C4 C3 93.3(2) . . . . ?
C5 N1 C4 C15 -88.5(2) . . . . ?
C5 C23 C22 C19 -20.7(2) . . . . ?
C6 C7 C8 C32 6.6(3) . . . . ?
C6 C7 C8 C9 -173.21(19) . . . . ?
C6 C7 C29 C30 -5.5(3) . . . . ?
C6 C7 C29 C31 173.69(19) . . . . ?
C7 C6 B1 Br1 59.8(2) . . . . ?
C7 C6 B1 C5 174.94(16) . . . . ?
C7 C8 C9 C10 -2.2(3) . . . . ?
C7 C8 C9 C33 177.0(2) . . . . ?
C7 C29 C31 C34 -177.9(2) . . . . ?
C7 C29 C31 C10 1.2(3) . . . . ?
C20 C19 C22 C23 132.63(19) . . . . ?
C8 C7 C29 C30 177.5(2) . . . . ?
C8 C7 C29 C31 -3.3(3) . . . . ?
C8 C9 C10 C11 179.8(2) . . . . ?
C8 C9 C10 C31 0.0(3) . . . . ?
C23 C24 C25 C26 54.8(3) . . . . ?
C23 C28 C27 C26 -59.0(2) . . . . ?
C23 C5 B1 Br1 70.9(2) . . . . ?
C23 C5 B1 C6 -49.9(3) . . . . ?
C9 C10 C31 C34 179.6(2) . . . . ?
C9 C10 C31 C29 0.4(3) . . . . ?
C25 C26 C27 C28 56.9(3) . . . . ?
C25 C24 C23 C28 -54.2(2) . . . . ?
C25 C24 C23 C5 -178.97(17) . . . . ?
C25 C24 C23 C22 69.3(2) . . . . ?
C27 C26 C25 C24 -55.2(3) . . . . ?
C27 C28 C23 C24 56.3(2) . . . . ?
C27 C28 C23 C5 175.35(18) . . . . ?
C27 C28 C23 C22 -67.7(2) . . . . ?
C11 C10 C31 C34 -0.2(3) . . . . ?
C11 C10 C31 C29 -179.4(2) . . . . ?
C29 C7 C8 C32 -176.4(2) . . . . ?
C29 C7 C8 C9 3.8(3) . . . . ?
C12 C3 C4 N1 175.18(19) . . . . ?
C12 C3 C4 C15 -3.0(3) . . . . ?
C12 C13 C14 C15 -1.8(4) . . . . ?
C13 C14 C15 C4 0.3(3) . . . . ?
C13 C14 C15 C16 177.5(2) . . . . ?
C33 C9 C10 C11 0.6(3) . . . . ?
C33 C9 C10 C31 -179.2(2) . . . . ?
C14 C15 C16 C17 56.6(3) . . . . ?
C14 C15 C16 C18 -65.8(3) . . . . ?
C35 C36 C3 C4 -113.1(2) . . . . ?
C35 C36 C3 C12 61.8(3) . . . . ?
B1 C5 C23 C24 82.2(2) . . . . ?
B1 C5 C23 C28 -38.1(3) . . . . ?
B1 C5 C23 C22 -159.78(19) . . . . ?
B1 C6 C7 C8 -103.7(2) . . . . ?
B1 C6 C7 C29 79.4(2) . . . . ?
